data_2208139
loop_
_publ_author_name
'Li, Li-Yan'
'Ren, Yong'
'Yu, Guang-Ao'
'Liu, Sheng-Hua'

_publ_section_title
;
 Chloro[(di-<i>tert</i>-butylphosphino)cobaltocenium-\k<i>P</i>]gold(I)
 hexafluorophosphate
;
_journal_coeditor_code OM6282
_journal_issue 2
_journal_name_full 'Acta Crystallographica Section E'
_journal_page_first m249
_journal_page_last m250
_journal_paper_doi 10.1107/S1600536806000341
_journal_volume 62
_journal_year 2006
_chemical_formula_iupac '[Au Co (C5 H5) (C13 H22 P) Cl] P F6'
_chemical_formula_moiety 'C18 H27 Au Cl Co P +, F6 P -'
_chemical_formula_sum 'C18 H27 Au Cl Co F6 P2'
_chemical_formula_weight 710.68
_chemical_name_systematic
;
Chloro[(di-tert-butylphosphino)cobaltocenium-\kP]gold(I) hexafluorophosphate
;
_space_group_IT_number 2
_symmetry_cell_setting triclinic
_symmetry_space_group_name_Hall '-P 1'
_symmetry_space_group_name_H-M 'P -1'
_atom_sites_solution_hydrogens geom
_atom_sites_solution_primary direct
_atom_sites_solution_secondary difmap
_audit_creation_method SHELXL-97
_cell_angle_alpha 100.384(2)
_cell_angle_beta 99.487(2)
_cell_angle_gamma 102.035(2)
_cell_formula_units_Z 2
_cell_length_a 8.4139(12)
_cell_length_b 9.3680(13)
_cell_length_c 15.031(2)
_cell_measurement_reflns_used 5047
_cell_measurement_temperature 292(2)
_cell_measurement_theta_max 25.88
_cell_measurement_theta_min 2.18
_cell_volume 1114.2(3)
_computing_cell_refinement 'SAINT (Bruker, 2001)'
_computing_data_collection 'SMART (Bruker, 2001)'
_computing_data_reduction SAINT
_computing_molecular_graphics 'PLATON (Spek, 2003)'
_computing_publication_material PLATON
_computing_structure_refinement 'SHELXL97 (Sheldrick, 1997)'
_computing_structure_solution 'SHELXS97 (Sheldrick, 1997)'
_diffrn_ambient_temperature 292(2)
_diffrn_measured_fraction_theta_full 0.980
_diffrn_measured_fraction_theta_max 0.980
_diffrn_measurement_device_type 'Bruker SMART CCD area-detector'
_diffrn_measurement_method '\f and \w'
_diffrn_radiation_monochromator graphite
_diffrn_radiation_source 'fine-focus sealed tube'
_diffrn_radiation_type MoK\a
_diffrn_radiation_wavelength 0.71073
_diffrn_reflns_av_R_equivalents 0.0845
_diffrn_reflns_av_sigmaI/netI 0.0679
_diffrn_reflns_limit_h_max 10
_diffrn_reflns_limit_h_min -10
_diffrn_reflns_limit_k_max 10
_diffrn_reflns_limit_k_min -11
_diffrn_reflns_limit_l_max 18
_diffrn_reflns_limit_l_min -18
_diffrn_reflns_number 8158
_diffrn_reflns_theta_full 26.00
_diffrn_reflns_theta_max 26.00
_diffrn_reflns_theta_min 2.40
_diffrn_standards_number 0
_exptl_absorpt_coefficient_mu 7.636
_exptl_absorpt_correction_type none
_exptl_crystal_colour yellow
_exptl_crystal_density_diffrn 2.118
_exptl_crystal_density_method 'not measured'
_exptl_crystal_description block
_exptl_crystal_F_000 684
_exptl_crystal_size_max 0.20
_exptl_crystal_size_mid 0.20
_exptl_crystal_size_min 0.20
_refine_diff_density_max 1.975
_refine_diff_density_min -1.248
_refine_ls_extinction_method none
_refine_ls_goodness_of_fit_ref 1.122
_refine_ls_hydrogen_treatment constr
_refine_ls_matrix_type full
_refine_ls_number_parameters 268
_refine_ls_number_reflns 4303
_refine_ls_number_restraints 0
_refine_ls_restrained_S_all 1.122
_refine_ls_R_factor_all 0.0484
_refine_ls_R_factor_gt 0.0428
_refine_ls_shift/su_max 0.001
_refine_ls_shift/su_mean 0.000
_refine_ls_structure_factor_coef Fsqd
_refine_ls_weighting_details 'calc w = 1/[\s^2^(Fo^2^)+(0.0497P)^2^+2.53P] where P=(Fo^2^+2Fc^2^)/3'
_refine_ls_weighting_scheme calc
_refine_ls_wR_factor_gt 0.1093
_refine_ls_wR_factor_ref 0.1113
_reflns_number_gt 3888
_reflns_number_total 4303
_reflns_threshold_expression I>2\s(I)
_cod_data_source_file om6282.cif
_cod_data_source_block I
_cod_depositor_comments
;
The following automatic conversions were performed:
'_symmetry_cell_setting' value 'Triclinic' changed to 'triclinic'
according to '/home/saulius/struct/CIF-dictionaries/cif_core.dic'
dictionary named 'cif_core.dic' version 2.4.1 from 2010-06-29.

Automatic conversion script
Id: cif_fix_enum 1527 2010-12-29 10:47:43Z saulius 

The following automatic conversions were performed:

'_symmetry_cell_setting' value 'Triclinic' changed to 'triclinic'
according to /home/saulius/struct/CIF-dictionaries/cif_core.dic
dictionary named 'cif_core.dic' version 2.4.1 from 2010-06-29.

Automatic conversion script
Id: cif_fix_values 1715 2011-07-08 13:25:40Z adriana 
;
_cod_original_cell_volume 1114.3(3)
_cod_database_code 2208139
_cod_database_fobs_code 2208139

loop_
_symmetry_equiv_pos_as_xyz
'x, y, z'
'-x, -y, -z'

loop_
_atom_site_label
_atom_site_fract_x
_atom_site_fract_y
_atom_site_fract_z
_atom_site_U_iso_or_equiv
_atom_site_adp_type
_atom_site_calc_flag
_atom_site_refinement_flags
_atom_site_occupancy
_atom_site_type_symbol
Au1 0.71494(3) 0.50914(3) 0.61572(2) 0.03784(12) Uani d . 1 Au
C1 1.1564(15) 0.7107(14) 0.6670(8) 0.079(4) Uani d . 1 C
H1 1.0584 0.6797 0.6161 0.095 Uiso calc R 1 H
C2 1.1843(16) 0.8278(12) 0.7454(9) 0.073(3) Uani d . 1 C
H2 1.1108 0.8940 0.7586 0.087 Uiso calc R 1 H
C3 1.3378(13) 0.8363(10) 0.7980(8) 0.063(3) Uani d . 1 C
H3 1.3913 0.9079 0.8567 0.076 Uiso calc R 1 H
C4 1.4014(12) 0.7252(11) 0.7557(7) 0.059(2) Uani d . 1 C
H4 1.5075 0.7046 0.7804 0.071 Uiso calc R 1 H
C5 1.2954(14) 0.6471(12) 0.6733(7) 0.070(3) Uani d . 1 C
H5 1.3119 0.5639 0.6289 0.083 Uiso calc R 1 H
C6 0.9804(11) 0.5964(9) 0.8415(5) 0.0454(18) Uani d . 1 C
H6 0.8892 0.6465 0.8347 0.054 Uiso calc R 1 H
C7 1.1295(12) 0.6485(10) 0.9099(6) 0.054(2) Uani d . 1 C
H7 1.1588 0.7391 0.9595 0.065 Uiso calc R 1 H
C8 1.2226(13) 0.5442(11) 0.8962(6) 0.059(3) Uani d . 1 C
H8 1.3327 0.5523 0.9333 0.071 Uiso calc R 1 H
C9 1.1394(10) 0.4272(8) 0.8180(6) 0.0419(17) Uani d . 1 C
H9 1.1805 0.3415 0.7924 0.050 Uiso calc R 1 H
C10 0.9860(9) 0.4594(8) 0.7828(5) 0.0354(15) Uani d . 1 C
C11 0.8806(10) 0.2039(8) 0.6158(5) 0.0419(17) Uani d . 1 C
C12 1.0244(12) 0.2859(10) 0.5813(6) 0.054(2) Uani d . 1 C
H12A 1.1215 0.3191 0.6304 0.081 Uiso calc R 1 H
H12B 0.9968 0.3709 0.5610 0.081 Uiso calc R 1 H
H12C 1.0460 0.2199 0.5305 0.081 Uiso calc R 1 H
C13 0.9311(13) 0.0837(10) 0.6614(7) 0.059(2) Uani d . 1 C
H13A 0.9651 0.0145 0.6175 0.089 Uiso calc R 1 H
H13B 0.8384 0.0312 0.6821 0.089 Uiso calc R 1 H
H13C 1.0218 0.1292 0.7133 0.089 Uiso calc R 1 H
C14 0.7384(12) 0.1281(10) 0.5308(6) 0.054(2) Uani d . 1 C
H14A 0.7012 0.2034 0.5032 0.081 Uiso calc R 1 H
H14B 0.6476 0.0693 0.5499 0.081 Uiso calc R 1 H
H14C 0.7777 0.0644 0.4865 0.081 Uiso calc R 1 H
C15 0.6550(10) 0.2654(9) 0.7585(5) 0.0430(17) Uani d . 1 C
C16 0.5063(13) 0.1529(12) 0.6928(7) 0.069(3) Uani d . 1 C
H16A 0.4210 0.1250 0.7261 0.103 Uiso calc R 1 H
H16B 0.5400 0.0655 0.6668 0.103 Uiso calc R 1 H
H16C 0.4640 0.1972 0.6440 0.103 Uiso calc R 1 H
C17 0.7336(14) 0.1896(15) 0.8293(8) 0.079(3) Uani d . 1 C
H17A 0.8212 0.2624 0.8740 0.119 Uiso calc R 1 H
H17B 0.7784 0.1129 0.7986 0.119 Uiso calc R 1 H
H17C 0.6508 0.1457 0.8600 0.119 Uiso calc R 1 H
C18 0.5902(15) 0.3887(13) 0.8099(9) 0.084(4) Uani d . 1 C
H18A 0.5496 0.4446 0.7674 0.126 Uiso calc R 1 H
H18B 0.6784 0.4543 0.8578 0.126 Uiso calc R 1 H
H18C 0.5015 0.3451 0.8369 0.126 Uiso calc R 1 H
Cl1 0.6440(3) 0.6943(3) 0.54815(19) 0.0620(6) Uani d . 1 Cl
Co1 1.18051(12) 0.63362(11) 0.78361(7) 0.0355(2) Uani d . 1 Co
F1 0.2615(12) 0.1572(8) 0.8779(5) 0.097(2) Uani d . 1 F
F2 0.1061(11) 0.2358(12) 0.9715(6) 0.125(3) Uani d . 1 F
F3 0.2600(13) 0.1920(10) 1.0929(5) 0.117(3) Uani d . 1 F
F4 0.3792(16) 0.3235(13) 1.0108(9) 0.180(6) Uani d . 1 F
F5 0.184(3) 0.0070(11) 0.9642(11) 0.216(8) Uani d . 1 F
F6 0.412(3) 0.112(3) 0.9976(12) 0.331(17) Uani d . 1 F
P1 0.8080(2) 0.34757(19) 0.69192(12) 0.0298(4) Uani d . 1 P
P2 0.2600(4) 0.1716(3) 0.98528(19) 0.0602(6) Uani d . 1 P

loop_
_atom_site_aniso_label
_atom_site_aniso_U_11
_atom_site_aniso_U_22
_atom_site_aniso_U_33
_atom_site_aniso_U_12
_atom_site_aniso_U_13
_atom_site_aniso_U_23
Au1 0.03121(17) 0.03953(18) 0.04534(19) 0.00943(11) 0.00515(11) 0.01774(12)
C1 0.061(7) 0.102(9) 0.066(7) -0.018(6) 0.001(5) 0.053(6)
C2 0.082(8) 0.066(7) 0.095(9) 0.028(6) 0.037(7) 0.053(6)
C3 0.057(6) 0.044(5) 0.083(7) -0.006(4) 0.018(5) 0.017(4)
C4 0.043(5) 0.060(6) 0.072(6) -0.002(4) 0.014(4) 0.027(5)
C5 0.073(7) 0.062(6) 0.066(6) -0.014(5) 0.035(5) 0.012(5)
C6 0.044(4) 0.044(4) 0.043(4) 0.002(3) 0.014(3) 0.000(3)
C7 0.067(6) 0.046(5) 0.035(4) -0.006(4) 0.005(4) 0.003(3)
C8 0.056(6) 0.070(6) 0.041(5) -0.006(5) -0.011(4) 0.027(4)
C9 0.041(4) 0.035(4) 0.048(4) 0.006(3) 0.002(3) 0.017(3)
C10 0.034(4) 0.033(4) 0.036(4) 0.003(3) 0.004(3) 0.006(3)
C11 0.044(4) 0.038(4) 0.041(4) 0.012(3) 0.006(3) 0.003(3)
C12 0.057(5) 0.056(5) 0.047(5) 0.014(4) 0.020(4) -0.001(4)
C13 0.063(6) 0.042(5) 0.068(6) 0.018(4) 0.004(4) 0.002(4)
C14 0.060(6) 0.051(5) 0.042(5) 0.010(4) -0.001(4) -0.002(4)
C15 0.041(4) 0.050(5) 0.040(4) 0.006(3) 0.012(3) 0.017(3)
C16 0.053(6) 0.075(7) 0.064(6) -0.020(5) 0.002(5) 0.027(5)
C17 0.065(7) 0.120(10) 0.072(7) 0.020(6) 0.023(5) 0.064(7)
C18 0.069(7) 0.080(7) 0.114(10) 0.014(6) 0.062(7) 0.019(7)
Cl1 0.0522(13) 0.0532(13) 0.0866(17) 0.0131(10) 0.0046(11) 0.0395(11)
Co1 0.0343(5) 0.0341(5) 0.0370(5) 0.0034(4) 0.0074(4) 0.0111(4)
F1 0.132(7) 0.095(5) 0.078(5) 0.043(5) 0.032(4) 0.027(4)
F2 0.101(6) 0.197(10) 0.116(7) 0.091(7) 0.038(5) 0.059(6)
F3 0.161(9) 0.127(7) 0.074(5) 0.072(7) 0.013(5) 0.015(4)
F4 0.155(11) 0.135(9) 0.174(11) -0.076(8) -0.015(9) 0.015(7)
F5 0.37(2) 0.075(6) 0.213(14) -0.012(9) 0.181(15) 0.017(7)
F6 0.43(3) 0.44(3) 0.164(14) 0.37(3) -0.040(17) -0.019(17)
P1 0.0267(8) 0.0319(9) 0.0301(9) 0.0058(7) 0.0045(6) 0.0080(6)
P2 0.0614(16) 0.0513(14) 0.0653(16) 0.0179(12) 0.0072(12) 0.0070(11)

loop_
_atom_type_symbol
_atom_type_description
_atom_type_scat_dispersion_real
_atom_type_scat_dispersion_imag
_atom_type_scat_source
C C 0.0033 0.0016 'International Tables Vol C Tables 4.2.6.8 and 6.1.1.4'
H H 0.0000 0.0000 'International Tables Vol C Tables 4.2.6.8 and 6.1.1.4'
F F 0.0171 0.0103 'International Tables Vol C Tables 4.2.6.8 and 6.1.1.4'
P P 0.1023 0.0942 'International Tables Vol C Tables 4.2.6.8 and 6.1.1.4'
Co Co 0.3494 0.9721 'International Tables Vol C Tables 4.2.6.8 and 6.1.1.4'
Au Au -2.0133 8.8022 'International Tables Vol C Tables 4.2.6.8 and 6.1.1.4'
Cl Cl 0.1484 0.1585 'International Tables Vol C Tables 4.2.6.8 and 6.1.1.4'

loop_
_geom_angle_atom_site_label_1
_geom_angle_atom_site_label_2
_geom_angle_atom_site_label_3
_geom_angle
_geom_angle_publ_flag
P1 Au1 Cl1 173.69(7) yes
C2 C1 C5 108.4(10) ?
C2 C1 Co1 69.1(6) ?
C5 C1 Co1 71.7(6) ?
C2 C1 H1 125.8 ?
C5 C1 H1 125.8 ?
Co1 C1 H1 125.8 ?
C3 C2 C1 107.0(11) ?
C3 C2 Co1 71.1(6) ?
C1 C2 Co1 69.8(6) ?
C3 C2 H2 126.5 ?
C1 C2 H2 126.5 ?
Co1 C2 H2 126.5 ?
C4 C3 C2 108.5(10) ?
C4 C3 Co1 70.0(5) ?
C2 C3 Co1 68.9(6) ?
C4 C3 H3 125.7 ?
C2 C3 H3 125.7 ?
Co1 C3 H3 125.7 ?
C3 C4 C5 110.4(10) ?
C3 C4 Co1 70.5(6) ?
C5 C4 Co1 71.9(6) ?
C3 C4 H4 124.8 ?
C5 C4 H4 124.8 ?
Co1 C4 H4 124.8 ?
C4 C5 C1 105.6(10) ?
C4 C5 Co1 68.7(6) ?
C1 C5 Co1 67.6(6) ?
C4 C5 H5 127.2 ?
C1 C5 H5 127.2 ?
Co1 C5 H5 127.2 ?
C7 C6 C10 108.7(8) ?
C7 C6 Co1 68.8(5) ?
C10 C6 Co1 70.8(4) ?
C7 C6 H6 125.6 ?
C10 C6 H6 125.6 ?
Co1 C6 H6 125.6 ?
C8 C7 C6 107.2(7) ?
C8 C7 Co1 71.1(5) ?
C6 C7 Co1 69.9(5) ?
C8 C7 H7 126.4 ?
C6 C7 H7 126.4 ?
Co1 C7 H7 126.4 ?
C7 C8 C9 110.3(8) ?
C7 C8 Co1 68.8(5) ?
C9 C8 Co1 71.0(5) ?
C7 C8 H8 124.8 ?
C9 C8 H8 124.8 ?
Co1 C8 H8 124.8 ?
C8 C9 C10 107.0(8) ?
C8 C9 Co1 68.4(5) ?
C10 C9 Co1 69.3(4) ?
C8 C9 H9 126.5 ?
C10 C9 H9 126.5 ?
Co1 C9 H9 126.5 ?
C9 C10 C6 106.8(7) ?
C9 C10 P1 130.7(6) ?
C6 C10 P1 122.1(6) ?
C9 C10 Co1 70.2(4) ?
C6 C10 Co1 67.9(4) ?
P1 C10 Co1 132.3(4) ?
C12 C11 C13 110.2(7) ?
C12 C11 C14 107.4(7) ?
C13 C11 C14 108.6(7) ?
C12 C11 P1 107.5(5) ?
C13 C11 P1 115.0(6) ?
C14 C11 P1 107.9(6) ?
C11 C12 H12A 109.5 ?
C11 C12 H12B 109.5 ?
H12A C12 H12B 109.5 ?
C11 C12 H12C 109.5 ?
H12A C12 H12C 109.5 ?
H12B C12 H12C 109.5 ?
C11 C13 H13A 109.5 ?
C11 C13 H13B 109.5 ?
H13A C13 H13B 109.5 ?
C11 C13 H13C 109.5 ?
H13A C13 H13C 109.5 ?
H13B C13 H13C 109.5 ?
C11 C14 H14A 109.5 ?
C11 C14 H14B 109.5 ?
H14A C14 H14B 109.5 ?
C11 C14 H14C 109.5 ?
H14A C14 H14C 109.5 ?
H14B C14 H14C 109.5 ?
C18 C15 C17 107.9(9) ?
C18 C15 C16 107.4(9) ?
C17 C15 C16 109.4(8) ?
C18 C15 P1 109.6(6) ?
C17 C15 P1 111.9(6) ?
C16 C15 P1 110.4(6) ?
C15 C16 H16A 109.5 ?
C15 C16 H16B 109.5 ?
H16A C16 H16B 109.5 ?
C15 C16 H16C 109.5 ?
H16A C16 H16C 109.5 ?
H16B C16 H16C 109.5 ?
C15 C17 H17A 109.5 ?
C15 C17 H17B 109.5 ?
H17A C17 H17B 109.5 ?
C15 C17 H17C 109.5 ?
H17A C17 H17C 109.5 ?
H17B C17 H17C 109.5 ?
C15 C18 H18A 109.5 ?
C15 C18 H18B 109.5 ?
H18A C18 H18B 109.5 ?
C15 C18 H18C 109.5 ?
H18A C18 H18C 109.5 ?
H18B C18 H18C 109.5 ?
C2 Co1 C7 109.7(5) ?
C2 Co1 C1 41.1(5) ?
C7 Co1 C1 146.0(5) ?
C2 Co1 C6 104.8(4) ?
C7 Co1 C6 41.3(4) ?
C1 Co1 C6 117.6(5) ?
C2 Co1 C4 67.4(5) ?
C7 Co1 C4 125.4(4) ?
C1 Co1 C4 67.1(4) ?
C6 Co1 C4 163.2(4) ?
C2 Co1 C3 40.0(5) ?
C7 Co1 C3 101.6(4) ?
C1 Co1 C3 67.4(5) ?
C6 Co1 C3 125.2(4) ?
C4 Co1 C3 39.6(4) ?
C2 Co1 C8 142.6(5) ?
C7 Co1 C8 40.1(4) ?
C1 Co1 C8 173.8(6) ?
C6 Co1 C8 67.7(4) ?
C4 Co1 C8 108.8(4) ?
C3 Co1 C8 112.7(4) ?
C2 Co1 C10 131.2(4) ?
C7 Co1 C10 69.7(3) ?
C1 Co1 C10 113.4(4) ?
C6 Co1 C10 41.3(3) ?
C4 Co1 C10 154.4(4) ?
C3 Co1 C10 166.0(4) ?
C8 Co1 C10 68.1(3) ?
C2 Co1 C5 68.6(5) ?
C7 Co1 C5 164.8(4) ?
C1 Co1 C5 40.7(5) ?
C6 Co1 C5 153.6(4) ?
C4 Co1 C5 39.5(4) ?
C3 Co1 C5 67.0(4) ?
C8 Co1 C5 133.3(5) ?
C10 Co1 C5 123.4(4) ?
C2 Co1 C9 171.6(4) ?
C7 Co1 C9 68.9(4) ?
C1 Co1 C9 136.7(5) ?
C6 Co1 C9 68.4(3) ?
C4 Co1 C9 120.4(4) ?
C3 Co1 C9 147.9(4) ?
C8 Co1 C9 40.6(3) ?
C10 Co1 C9 40.5(3) ?
C5 Co1 C9 115.0(4) ?
C10 P1 C11 108.3(3) yes
C10 P1 C15 103.5(4) yes
C11 P1 C15 113.7(4) yes
C10 P1 Au1 106.2(2) yes
C11 P1 Au1 112.6(3) yes
C15 P1 Au1 111.8(3) yes
F5 P2 F6 78.9(12) ?
F5 P2 F4 164.5(11) ?
F6 P2 F4 85.6(13) ?
F5 P2 F2 102.1(10) ?
F6 P2 F2 178.6(14) ?
F4 P2 F2 93.4(8) ?
F5 P2 F3 93.6(6) ?
F6 P2 F3 91.0(8) ?
F4 P2 F3 86.2(6) ?
F2 P2 F3 89.8(5) ?
F5 P2 F1 88.2(6) ?
F6 P2 F1 89.7(8) ?
F4 P2 F1 92.1(6) ?
F2 P2 F1 89.4(5) ?
F3 P2 F1 178.1(5) ?

loop_
_geom_bond_atom_site_label_1
_geom_bond_atom_site_label_2
_geom_bond_distance
_geom_bond_publ_flag
Au1 P1 2.2449(18) yes
Au1 Cl1 2.294(2) yes
C1 C2 1.409(17) ?
C1 C5 1.416(18) ?
C1 Co1 2.009(10) ?
C1 H1 0.9800 ?
C2 C3 1.378(16) ?
C2 Co1 2.000(9) ?
C2 H2 0.9800 ?
C3 C4 1.370(15) ?
C3 Co1 2.028(9) ?
C3 H3 0.9800 ?
C4 C5 1.379(14) ?
C4 Co1 2.021(9) ?
C4 H4 0.9800 ?
C5 Co1 2.062(10) ?
C5 H5 0.9800 ?
C6 C7 1.417(12) ?
C6 C10 1.434(10) ?
C6 Co1 2.015(8) ?
C6 H6 0.9800 ?
C7 C8 1.382(15) ?
C7 Co1 2.001(9) ?
C7 H7 0.9800 ?
C8 C9 1.421(12) ?
C8 Co1 2.031(8) ?
C8 H8 0.9800 ?
C9 C10 1.425(11) ?
C9 Co1 2.066(7) ?
C9 H9 0.9800 ?
C10 P1 1.834(7) yes
C10 Co1 2.053(7) ?
C11 C12 1.512(12) ?
C11 C13 1.517(12) ?
C11 C14 1.544(10) ?
C11 P1 1.874(8) yes
C12 H12A 0.9600 ?
C12 H12B 0.9600 ?
C12 H12C 0.9600 ?
C13 H13A 0.9600 ?
C13 H13B 0.9600 ?
C13 H13C 0.9600 ?
C14 H14A 0.9600 ?
C14 H14B 0.9600 ?
C14 H14C 0.9600 ?
C15 C18 1.520(13) ?
C15 C17 1.520(13) ?
C15 C16 1.523(12) ?
C15 P1 1.881(8) yes
C16 H16A 0.9600 ?
C16 H16B 0.9600 ?
C16 H16C 0.9600 ?
C17 H17A 0.9600 ?
C17 H17B 0.9600 ?
C17 H17C 0.9600 ?
C18 H18A 0.9600 ?
C18 H18B 0.9600 ?
C18 H18C 0.9600 ?
F1 P2 1.597(8) ?
F2 P2 1.537(8) ?
F3 P2 1.594(9) ?
F4 P2 1.503(9) ?
F5 P2 1.494(10) ?
F6 P2 1.501(15) ?

loop_
_geom_hbond_atom_site_label_D
_geom_hbond_atom_site_label_H
_geom_hbond_atom_site_label_A
_geom_hbond_site_symmetry_A
_geom_hbond_distance_DH
_geom_hbond_distance_HA
_geom_hbond_distance_DA
_geom_hbond_angle_DHA
_geom_hbond_publ_flag
C3 H3 F6 1_665 0.98 2.54 3.46(2) 157 yes
C7 H7 F5 1_665 0.98 2.46 3.225(14) 135 yes
C4 H4 F3 2_767 0.98 2.39 3.194(14) 139 yes
C8 H8 F4 2_767 0.98 2.39 3.288(15) 151 yes
C6 H6 F3 2_667 0.98 2.39 3.259(12) 148 yes
C9 H9 F1 1_655 0.98 2.47 3.141(11) 125 yes

loop_
_geom_torsion_atom_site_label_1
_geom_torsion_atom_site_label_2
_geom_torsion_atom_site_label_3
_geom_torsion_atom_site_label_4
_geom_torsion
C5 C1 C2 C3 0.5(12)
Co1 C1 C2 C3 61.7(7)
C5 C1 C2 Co1 -61.2(7)
C1 C2 C3 C4 -2.0(12)
Co1 C2 C3 C4 58.9(7)
C1 C2 C3 Co1 -60.9(7)
C2 C3 C4 C5 2.8(12)
Co1 C3 C4 C5 61.0(7)
C2 C3 C4 Co1 -58.2(7)
C3 C4 C5 C1 -2.4(11)
Co1 C4 C5 C1 57.8(7)
C3 C4 C5 Co1 -60.2(7)
C2 C1 C5 C4 1.1(11)
Co1 C1 C5 C4 -58.4(7)
C2 C1 C5 Co1 59.6(7)
C10 C6 C7 C8 -2.0(10)
Co1 C6 C7 C8 -61.7(7)
C10 C6 C7 Co1 59.7(6)
C6 C7 C8 C9 1.9(11)
Co1 C7 C8 C9 -58.9(7)
C6 C7 C8 Co1 60.9(6)
C7 C8 C9 C10 -1.1(11)
Co1 C8 C9 C10 -58.8(6)
C7 C8 C9 Co1 57.6(7)
C8 C9 C10 C6 -0.1(9)
Co1 C9 C10 C6 -58.3(5)
C8 C9 C10 P1 -172.4(6)
Co1 C9 C10 P1 129.4(7)
C8 C9 C10 Co1 58.2(6)
C7 C6 C10 C9 1.3(10)
Co1 C6 C10 C9 59.8(6)
C7 C6 C10 P1 174.4(6)
Co1 C6 C10 P1 -127.1(6)
C7 C6 C10 Co1 -58.5(6)
C3 C2 Co1 C7 84.6(8)
C1 C2 Co1 C7 -158.3(7)
C3 C2 Co1 C1 -117.1(10)
C3 C2 Co1 C6 127.7(7)
C1 C2 Co1 C6 -115.2(7)
C3 C2 Co1 C4 -36.6(7)
C1 C2 Co1 C4 80.5(7)
C1 C2 Co1 C3 117.1(10)
C3 C2 Co1 C8 55.2(11)
C1 C2 Co1 C8 172.3(8)
C3 C2 Co1 C10 164.4(6)
C1 C2 Co1 C10 -78.5(8)
C3 C2 Co1 C5 -79.3(8)
C1 C2 Co1 C5 37.8(7)
C8 C7 Co1 C2 -152.4(6)
C6 C7 Co1 C2 90.3(6)
C8 C7 Co1 C1 -178.2(7)
C6 C7 Co1 C1 64.5(9)
C8 C7 Co1 C6 117.3(7)
C8 C7 Co1 C4 -76.7(7)
C6 C7 Co1 C4 166.0(5)
C8 C7 Co1 C3 -111.7(6)
C6 C7 Co1 C3 131.1(6)
C6 C7 Co1 C8 -117.3(7)
C8 C7 Co1 C10 79.7(5)
C6 C7 Co1 C10 -37.5(5)
C8 C7 Co1 C5 -71.7(18)
C6 C7 Co1 C5 171.1(15)
C8 C7 Co1 C9 36.3(5)
C6 C7 Co1 C9 -80.9(5)
C5 C1 Co1 C2 118.8(9)
C2 C1 Co1 C7 38.5(10)
C5 C1 Co1 C7 157.3(7)
C2 C1 Co1 C6 80.8(7)
C5 C1 Co1 C6 -160.4(5)
C2 C1 Co1 C4 -81.4(7)
C5 C1 Co1 C4 37.5(6)
C2 C1 Co1 C3 -38.3(7)
C5 C1 Co1 C3 80.5(7)
C2 C1 Co1 C10 126.5(7)
C5 C1 Co1 C10 -114.6(6)
C2 C1 Co1 C5 -118.8(9)
C2 C1 Co1 C9 167.9(7)
C5 C1 Co1 C9 -73.2(8)
C7 C6 Co1 C2 -103.1(6)
C10 C6 Co1 C2 136.9(6)
C10 C6 Co1 C7 -120.0(7)
C7 C6 Co1 C1 -145.3(6)
C10 C6 Co1 C1 94.7(6)
C7 C6 Co1 C4 -43.0(16)
C10 C6 Co1 C4 -163.0(12)
C7 C6 Co1 C3 -64.6(7)
C10 C6 Co1 C3 175.4(5)
C7 C6 Co1 C8 38.2(5)
C10 C6 Co1 C8 -81.8(5)
C7 C6 Co1 C10 120.0(7)
C7 C6 Co1 C5 -174.7(9)
C10 C6 Co1 C5 65.3(10)
C7 C6 Co1 C9 82.1(6)
C10 C6 Co1 C9 -37.9(4)
C3 C4 Co1 C2 37.0(7)
C5 C4 Co1 C2 -83.4(8)
C3 C4 Co1 C7 -61.7(8)
C5 C4 Co1 C7 177.9(7)
C3 C4 Co1 C1 81.8(8)
C5 C4 Co1 C1 -38.6(7)
C3 C4 Co1 C6 -28.1(17)
C5 C4 Co1 C6 -148.5(13)
C5 C4 Co1 C3 -120.4(10)
C3 C4 Co1 C8 -103.2(7)
C5 C4 Co1 C8 136.5(7)
C3 C4 Co1 C10 178.3(7)
C5 C4 Co1 C10 58.0(11)
C3 C4 Co1 C5 120.4(10)
C3 C4 Co1 C9 -146.3(6)
C5 C4 Co1 C9 93.4(7)
C4 C3 Co1 C2 -120.3(10)
C4 C3 Co1 C7 132.9(7)
C2 C3 Co1 C7 -106.9(8)
C4 C3 Co1 C1 -80.9(8)
C2 C3 Co1 C1 39.4(8)
C4 C3 Co1 C6 170.4(6)
C2 C3 Co1 C6 -69.3(8)
C2 C3 Co1 C4 120.3(10)
C4 C3 Co1 C8 92.4(7)
C2 C3 Co1 C8 -147.3(8)
C4 C3 Co1 C10 -177.0(13)
C2 C3 Co1 C10 -56.8(19)
C4 C3 Co1 C5 -36.6(7)
C2 C3 Co1 C5 83.7(8)
C4 C3 Co1 C9 64.3(10)
C2 C3 Co1 C9 -175.4(7)
C7 C8 Co1 C2 45.9(10)
C9 C8 Co1 C2 167.7(7)
C9 C8 Co1 C7 121.8(8)
C7 C8 Co1 C6 -39.4(5)
C9 C8 Co1 C6 82.4(6)
C7 C8 Co1 C4 123.1(6)
C9 C8 Co1 C4 -115.1(6)
C7 C8 Co1 C3 80.8(6)
C9 C8 Co1 C3 -157.4(6)
C7 C8 Co1 C10 -84.1(6)
C9 C8 Co1 C10 37.7(5)
C7 C8 Co1 C5 160.0(6)
C9 C8 Co1 C5 -78.1(7)
C7 C8 Co1 C9 -121.8(8)
C9 C10 Co1 C2 -179.7(6)
C6 C10 Co1 C2 -61.2(7)
P1 C10 Co1 C2 52.7(8)
C9 C10 Co1 C7 -80.9(5)
C6 C10 Co1 C7 37.6(5)
P1 C10 Co1 C7 151.6(7)
C9 C10 Co1 C1 135.7(6)
C6 C10 Co1 C1 -105.9(7)
P1 C10 Co1 C1 8.1(8)
C9 C10 Co1 C6 -118.4(7)
P1 C10 Co1 C6 114.0(7)
C9 C10 Co1 C4 50.3(10)
C6 C10 Co1 C4 168.7(8)
P1 C10 Co1 C4 -77.3(10)
C9 C10 Co1 C3 -134.1(15)
C6 C10 Co1 C3 -15.7(17)
P1 C10 Co1 C3 98.3(16)
C9 C10 Co1 C8 -37.8(6)
C6 C10 Co1 C8 80.6(6)
P1 C10 Co1 C8 -165.4(7)
C9 C10 Co1 C5 90.5(6)
C6 C10 Co1 C5 -151.1(6)
P1 C10 Co1 C5 -37.1(8)
C6 C10 Co1 C9 118.4(7)
P1 C10 Co1 C9 -127.6(8)
C4 C5 Co1 C2 80.0(7)
C1 C5 Co1 C2 -38.2(7)
C4 C5 Co1 C7 -6(2)
C1 C5 Co1 C7 -124.7(17)
C4 C5 Co1 C1 118.2(9)
C4 C5 Co1 C6 160.2(8)
C1 C5 Co1 C6 42.0(12)
C1 C5 Co1 C4 -118.2(9)
C4 C5 Co1 C3 36.7(6)
C1 C5 Co1 C3 -81.6(7)
C4 C5 Co1 C8 -63.5(8)
C1 C5 Co1 C8 178.2(6)
C4 C5 Co1 C10 -154.0(6)
C1 C5 Co1 C10 87.8(7)
C4 C5 Co1 C9 -108.2(6)
C1 C5 Co1 C9 133.6(6)
C8 C9 Co1 C7 -35.9(6)
C10 C9 Co1 C7 83.1(5)
C8 C9 Co1 C1 171.7(8)
C10 C9 Co1 C1 -69.3(8)
C8 C9 Co1 C6 -80.4(6)
C10 C9 Co1 C6 38.6(5)
C8 C9 Co1 C4 83.7(7)
C10 C9 Co1 C4 -157.3(5)
C8 C9 Co1 C3 41.9(10)
C10 C9 Co1 C3 161.0(7)
C10 C9 Co1 C8 119.0(8)
C8 C9 Co1 C10 -119.0(8)
C8 C9 Co1 C5 128.1(7)
C10 C9 Co1 C5 -112.8(6)
C9 C10 P1 C11 -21.1(9)
C6 C10 P1 C11 167.7(7)
Co1 C10 P1 C11 79.3(6)
C9 C10 P1 C15 99.9(8)
C6 C10 P1 C15 -71.4(7)
Co1 C10 P1 C15 -159.7(5)
C9 C10 P1 Au1 -142.2(7)
C6 C10 P1 Au1 46.5(7)
Co1 C10 P1 Au1 -41.9(6)
C12 C11 P1 C10 -55.3(6)
C13 C11 P1 C10 67.9(7)
C14 C11 P1 C10 -170.8(6)
C12 C11 P1 C15 -169.7(6)
C13 C11 P1 C15 -46.5(7)
C14 C11 P1 C15 74.8(7)
C12 C11 P1 Au1 61.9(6)
C13 C11 P1 Au1 -175.0(5)
C14 C11 P1 Au1 -53.6(6)
C18 C15 P1 C10 68.7(8)
C17 C15 P1 C10 -51.0(8)
C16 C15 P1 C10 -173.1(7)
C18 C15 P1 C11 -174.0(7)
C17 C15 P1 C11 66.2(8)
C16 C15 P1 C11 -55.9(8)
C18 C15 P1 Au1 -45.2(8)
C17 C15 P1 Au1 -164.9(7)
C16 C15 P1 Au1 73.0(7)
